data_2010756
loop_
_publ_author_name
'Stout, Kyle L.'
'Hallock, Kevin J.'
'Kampf, Jeff W.'
'Ramamoorthy, Ayyalusamy'

_publ_section_title
;
 <i>N</i>-Acetyl-<small>L</small>-phenylalanine
;
_journal_issue 3
_journal_name_full 'Acta Crystallographica Section C'
_journal_page_first e100
_journal_page_last e100
_journal_paper_doi 10.1107/S0108270100001712
_journal_volume 56
_journal_year 2000
_chemical_formula_sum 'C11 H13 N O3'
_chemical_formula_weight 207.22
_chemical_melting_point 445.0(10)
_chemical_name_common
;
N-acetyl-L-phenylalanine
;
_chemical_name_systematic
;
?
;
_space_group_IT_number 19
_symmetry_cell_setting orthorhombic
_symmetry_space_group_name_Hall 'P 2ac 2ab'
_symmetry_space_group_name_H-M 'P 21 21 21'
_audit_creation_method SHELXL-97
_cell_angle_alpha 90.00
_cell_angle_beta 90.00
_cell_angle_gamma 90.00
_cell_formula_units_Z 4
_cell_length_a 5.65280(10)
_cell_length_b 11.1532(2)
_cell_length_c 16.98970(10)
_cell_measurement_reflns_used 6900
_cell_measurement_temperature 158(2)
_cell_measurement_theta_max 30.49
_cell_measurement_theta_min 2.40
_cell_volume 1071.15(3)
_computing_cell_refinement SMART
_computing_data_collection 'SMART (Bruker, 1997)'
_computing_data_reduction 'SHELXTL (Bruker, 1998)'
_computing_publication_material SHELXTL
_computing_structure_refinement SHELXTL
_computing_structure_solution SHELXTL
_diffrn_ambient_temperature 158(2)
_diffrn_measured_fraction_theta_full .985
_diffrn_measured_fraction_theta_max .985
_diffrn_measurement_device_type 'CCD area-detector'
_diffrn_measurement_method \w
_diffrn_radiation_monochromator graphite
_diffrn_radiation_source 'sealed tube'
_diffrn_radiation_type MoK\a
_diffrn_radiation_wavelength .71073
_diffrn_reflns_av_R_equivalents .019
_diffrn_reflns_av_sigmaI/netI .0116
_diffrn_reflns_limit_h_max 7
_diffrn_reflns_limit_h_min -8
_diffrn_reflns_limit_k_max 15
_diffrn_reflns_limit_k_min -15
_diffrn_reflns_limit_l_max 22
_diffrn_reflns_limit_l_min -24
_diffrn_reflns_number 15627
_diffrn_reflns_theta_full 30.49
_diffrn_reflns_theta_max 30.49
_diffrn_reflns_theta_min 2.40
_exptl_absorpt_coefficient_mu .094
_exptl_absorpt_correction_type none
_exptl_crystal_colour colourless
_exptl_crystal_density_diffrn 1.285
_exptl_crystal_density_method 'not measured'
_exptl_crystal_description needle
_exptl_crystal_F_000 440
_exptl_crystal_size_max .54
_exptl_crystal_size_mid .14
_exptl_crystal_size_min .12
_refine_diff_density_max .259
_refine_diff_density_min -.180
_refine_ls_extinction_coef .010(3)
_refine_ls_extinction_method 'SHELXL97 (Sheldrick, 1997)'
_refine_ls_goodness_of_fit_ref 1.077
_refine_ls_hydrogen_treatment refall
_refine_ls_matrix_type full
_refine_ls_number_parameters 190
_refine_ls_number_reflns 1866
_refine_ls_number_restraints 0
_refine_ls_restrained_S_all 1.077
_refine_ls_R_factor_all .030
_refine_ls_R_factor_gt .028
_refine_ls_shift/su_max .001
_refine_ls_shift/su_mean .000
_refine_ls_structure_factor_coef Fsqd
_refine_ls_weighting_details 'w = 1/[\s^2^(Fo^2^)+(0.0443P)^2^+0.1409P] where P = (Fo^2^+2Fc^2^)/3'
_refine_ls_weighting_scheme calc
_refine_ls_wR_factor_ref .077
_reflns_number_gt 1778
_reflns_number_total 1866
_reflns_threshold_expression I>2\s(I)
_cod_data_source_file qb0164.cif
_cod_data_source_block I
_cod_depositor_comments
;
The following automatic conversions were performed:
'_symmetry_cell_setting' value 'Orthorhombic' changed to 'orthorhombic'
according to '/home/saulius/struct/CIF-dictionaries/cif_core.dic'
dictionary named 'cif_core.dic' version 2.4.1 from 2010-06-29.

Automatic conversion script
Id: cif_fix_enum 1527 2010-12-29 10:47:43Z saulius 

The following automatic conversions were performed:

'_chemical_melting_point' value '444-446' was changed to '445.0(10)'
- the average value was taken and precision was estimated.

Automatic conversion script
Id: cif_fix_values 1646 2011-03-28 12:23:43Z adriana 

The following automatic conversions were performed:

'_chemical_melting_point' value '444-446' was changed to '445.0(10)'
- the average value was taken and precision was
estimated.

'_symmetry_cell_setting' value 'Orthorhombic' changed to
'orthorhombic' according to
/home/saulius/struct/CIF-dictionaries/cif_core.dic dictionary named
'cif_core.dic' version 2.4.1 from 2010-06-29.

Automatic conversion script
Id: cif_fix_values 1715 2011-07-08 13:25:40Z adriana 
;
_cod_original_sg_symbol_H-M 'P21 21 21'
_cod_database_code 2010756
_cod_database_fobs_code 2010756

loop_
_symmetry_equiv_pos_as_xyz
'x, y, z'
'-x+1/2, -y, z+1/2'
'-x, y+1/2, -z+1/2'
'x+1/2, -y+1/2, -z'

loop_
_atom_site_label
_atom_site_fract_x
_atom_site_fract_y
_atom_site_fract_z
_atom_site_U_iso_or_equiv
_atom_site_adp_type
_atom_site_calc_flag
_atom_site_refinement_flags
_atom_site_occupancy
_atom_site_disorder_assembly
_atom_site_disorder_group
_atom_site_type_symbol
N1 .28171(17) 1.04065(9) .35019(6) .01924(19) Uani d . 1 . . N
H1 .411(4) 1.0784(17) .3584(10) .033(4) Uiso d . 1 . . H
O1 .07877(16) .92041(9) .26840(5) .0266(2) Uani d . 1 . . O
O2 .07404(17) 1.25578(9) .32252(6) .0306(2) Uani d . 1 . . O
H2 -.013(4) 1.308(2) .2977(13) .053(6) Uiso d . 1 . . H
O3 -.27864(17) 1.18749(9) .36241(7) .0318(2) Uani d . 1 . . O
C1 .4922(2) .94921(13) .24048(8) .0256(3) Uani d . 1 . . C
H1B .508(5) .865(2) .2270(13) .057(6) Uiso d . 1 . . H
H1C .628(4) .9705(18) .2670(12) .041(5) Uiso d . 1 . . H
H1D .476(4) .9957(18) .1918(12) .049(6) Uiso d . 1 . . H
C2 .2696(2) .96823(10) .28693(6) .0186(2) Uani d . 1 . . C
C3 .0688(2) 1.07219(10) .39365(6) .0189(2) Uani d . 1 . . C
H3 -.043(3) 1.0033(13) .3907(8) .018(4) Uiso d . 1 . . H
C4 -.0645(2) 1.17777(10) .35682(6) .0201(2) Uani d . 1 . . C
C5 .1275(3) 1.10111(11) .48030(7) .0237(2) Uani d . 1 . . C
H5A .260(4) 1.1611(16) .4829(11) .035(5) Uiso d . 1 . . H
H5B -.012(4) 1.1380(16) .5021(11) .033(5) Uiso d . 1 . . H
C6 .1905(2) .99041(10) .52759(6) .0212(2) Uani d . 1 . . C
C7 .4023(2) .98254(12) .56921(7) .0277(3) Uani d . 1 . . C
H7 .519(4) 1.0446(18) .5668(11) .041(5) Uiso d . 1 . . H
C8 .4514(3) .88260(15) .61604(8) .0341(3) Uani d . 1 . . C
H8 .593(4) .8773(18) .6437(11) .039(5) Uiso d . 1 . . H
C9 .2903(3) .78902(13) .62067(8) .0344(3) Uani d . 1 . . C
H9 .326(4) .7235(19) .6534(12) .049(5) Uiso d . 1 . . H
C10 .0805(3) .79499(12) .57849(8) .0317(3) Uani d . 1 . . C
H10 -.034(4) .7316(19) .5787(12) .044(5) Uiso d . 1 . . H
C11 .0306(2) .89513(11) .53248(7) .0249(2) Uani d . 1 . . C
H11 -.117(3) .9005(16) .5042(11) .032(4) Uiso d . 1 . . H

loop_
_atom_site_aniso_label
_atom_site_aniso_U_11
_atom_site_aniso_U_22
_atom_site_aniso_U_33
_atom_site_aniso_U_12
_atom_site_aniso_U_13
_atom_site_aniso_U_23
N1 .0171(4) .0193(4) .0214(4) -.0020(4) -.0004(3) -.0014(3)
O1 .0213(4) .0306(4) .0279(4) -.0051(4) .0024(3) -.0103(4)
O2 .0212(4) .0308(5) .0399(5) .0027(4) .0030(4) .0180(4)
O3 .0189(4) .0279(5) .0485(6) -.0006(4) .0019(4) .0032(4)
C1 .0187(5) .0319(6) .0264(6) .0019(5) .0022(4) -.0034(5)
C2 .0192(5) .0170(4) .0194(4) .0006(4) -.0001(4) .0014(4)
C3 .0204(4) .0171(4) .0191(4) -.0011(4) .0015(4) -.0004(4)
C4 .0205(5) .0199(5) .0200(4) -.0009(4) -.0007(4) -.0014(4)
C5 .0335(6) .0188(5) .0187(5) -.0007(5) -.0012(4) -.0023(4)
C6 .0251(5) .0210(5) .0173(4) .0012(4) .0012(4) -.0018(4)
C7 .0248(6) .0338(6) .0246(5) .0006(5) .0004(5) -.0030(5)
C8 .0296(7) .0455(8) .0270(6) .0121(6) -.0023(5) .0004(6)
C9 .0443(8) .0312(6) .0279(6) .0138(6) .0034(6) .0058(5)
C10 .0395(7) .0245(6) .0312(6) -.0004(6) .0043(6) .0046(5)
C11 .0260(6) .0244(6) .0241(5) -.0005(5) -.0003(5) .0012(4)

loop_
_atom_type_symbol
_atom_type_description
_atom_type_scat_dispersion_real
_atom_type_scat_dispersion_imag
_atom_type_scat_source
C C .0033 .0016 'International Tables Vol C Tables 4.2.6.8 and 6.1.1.4'
H H .0000 .0000 'International Tables Vol C Tables 4.2.6.8 and 6.1.1.4'
N N .0061 .0033 'International Tables Vol C Tables 4.2.6.8 and 6.1.1.4'
O O .0106 .0060 'International Tables Vol C Tables 4.2.6.8 and 6.1.1.4'

loop_
_geom_angle_atom_site_label_1
_geom_angle_atom_site_label_2
_geom_angle_atom_site_label_3
_geom_angle
C2 N1 C3 120.54(9)
C2 N1 H1 117.9(12)
C3 N1 H1 120.4(12)
C4 O2 H2 108.9(16)
C2 C1 H1B 109.7(15)
C2 C1 H1C 113.9(13)
H1B C1 H1C 107(2)
C2 C1 H1D 106.9(14)
H1B C1 H1D 108.7(18)
H1C C1 H1D 110.8(18)
O1 C2 N1 120.22(10)
O1 C2 C1 122.24(10)
N1 C2 C1 117.53(10)
N1 C3 C4 112.67(9)
N1 C3 C5 110.88(10)
C4 C3 C5 109.57(9)
N1 C3 H3 108.2(9)
C4 C3 H3 105.1(9)
C5 C3 H3 110.3(8)
O3 C4 O2 124.77(12)
O3 C4 C3 121.67(11)
O2 C4 C3 113.51(10)
C6 C5 C3 112.71(9)
C6 C5 H5A 110.1(11)
C3 C5 H5A 109.9(11)
C6 C5 H5B 109.6(11)
C3 C5 H5B 106.3(11)
H5A C5 H5B 108.0(14)
C7 C6 C11 118.54(11)
C7 C6 C5 121.48(11)
C11 C6 C5 119.95(11)
C6 C7 C8 120.65(13)
C6 C7 H7 121.5(12)
C8 C7 H7 117.8(12)
C9 C8 C7 120.14(13)
C9 C8 H8 119.3(12)
C7 C8 H8 120.6(12)
C10 C9 C8 119.72(13)
C10 C9 H9 121.8(13)
C8 C9 H9 118.5(13)
C9 C10 C11 120.13(14)
C9 C10 H10 122.7(12)
C11 C10 H10 117.2(12)
C10 C11 C6 120.81(12)
C10 C11 H11 120.4(11)
C6 C11 H11 118.8(11)

loop_
_geom_bond_atom_site_label_1
_geom_bond_atom_site_label_2
_geom_bond_site_symmetry_2
_geom_bond_distance
_geom_bond_publ_flag
N1 C2 . 1.3463(14) ?
N1 C3 . 1.4553(15) ?
N1 H1 . .86(2) ?
O1 C2 . 1.2439(14) ?
O2 C4 . 1.3078(15) ?
O2 H2 . .87(2) ?
O3 C4 . 1.2190(16) ?
C1 C2 . 1.5001(17) ?
C1 H1B . .97(2) ?
C1 H1C . .92(2) ?
C1 H1D . .98(2) ?
C3 C4 . 1.5316(16) ?
C3 C5 . 1.5432(15) ?
C3 H3 . .996(16) ?
C5 C6 . 1.5154(16) ?
C5 H5A . 1.01(2) ?
C5 H5B . .96(2) ?
C6 C7 . 1.3934(18) ?
C6 C11 . 1.3976(17) ?
C7 C8 . 1.397(2) ?
C7 H7 . .96(2) ?
C8 C9 . 1.387(2) ?
C8 H8 . .93(2) ?
C9 C10 . 1.387(2) ?
C9 H9 . .94(2) ?
C10 C11 . 1.3923(18) ?
C10 H10 . .96(2) ?
C11 H11 . .962(19) ?

loop_
_geom_hbond_atom_site_label_D
_geom_hbond_atom_site_label_H
_geom_hbond_atom_site_label_A
_geom_hbond_site_symmetry_A
_geom_hbond_distance_DH
_geom_hbond_distance_HA
_geom_hbond_distance_DA
_geom_hbond_angle_DHA
N1 H1 O3 1_655 .86(2) 2.14(2) 2.9835(11) 171.3(14)
O2 H2 O1 3 .87(2) 1.74(2) 2.5502(10) 158.4(18)

loop_
_cod_related_entry_id
_cod_related_entry_database
_cod_related_entry_code
1 ChemSpider 67404
